data_7223530
loop_
_publ_author_name
'Kuck, Dietmar'
'Linke, Jens'
'Teichmann, Lisa Christin'
'Barth, Dieter'
'Tellenbr\"oker, J\"org'
'Gestmann, Detlef'
'Neumann, Beate'
'Stammler, Hans-Georg'
'B\"ogge, Hartmut'

_publ_section_title
;
 Centrohexaindane: six benzene rings mutually fixed in three dimensions -
 solid-state structure and six-fold nitration.
;
_journal_issue 17
_journal_name_full 'Physical chemistry chemical physics : PCCP'
_journal_page_first 11722
_journal_page_last 11737
_journal_paper_doi 10.1039/c5cp07005h
_journal_volume 18
_journal_year 2016
_chemical_formula_moiety 'C41 H24, C6 H15 N'
_chemical_formula_sum 'C47 H39 N'
_chemical_formula_weight 617.79
_space_group_crystal_system orthorhombic
_space_group_IT_number 62
_space_group_name_Hall '-P 2ac 2n'
_space_group_name_H-M_alt 'P n m a'
_symmetry_space_group_name_Hall '-P 2ac 2n'
_symmetry_space_group_name_H-M 'P n m a'
_atom_sites_solution_hydrogens geom
_audit_creation_date 2015-11-11
_audit_creation_method
;
Olex2 1.2-alpha
(compiled 2015.09.30 svn.r3233 for OlexSys, GUI svn.r5103)
;
_audit_update_record
;
2015-11-11 deposited with the CCDC.
2015-12-16 downloaded from the CCDC.
;
_cell_angle_alpha 90
_cell_angle_beta 90
_cell_angle_gamma 90
_cell_formula_units_Z 4
_cell_length_a 15.6323(7)
_cell_length_b 14.7468(7)
_cell_length_c 14.4198(7)
_cell_measurement_reflns_used 0
_cell_measurement_temperature 183(2)
_cell_measurement_theta_max 27.002
_cell_measurement_theta_min 2.366
_cell_volume 3324.1(3)
_computing_cell_refinement 'SAINT v6.02A (Bruker)'
_computing_data_collection 'Bruker AXS SMART'
_computing_data_reduction 'SAINT v6.02A (Bruker)'
_computing_molecular_graphics 'Olex2 (Dolomanov et al., 2009)'
_computing_publication_material 'Olex2 (Dolomanov et al., 2009)'
_computing_structure_refinement 'SHELXL (Sheldrick, 2008)'
_diffrn_ambient_temperature 183(2)
_diffrn_measured_fraction_theta_full 0.999
_diffrn_measured_fraction_theta_max 0.993
_diffrn_measurement_device 'CCD area detector'
_diffrn_measurement_device_type 'Bruker AXS SMART'
_diffrn_measurement_method 'omega scans'
_diffrn_radiation_monochromator graphite
_diffrn_radiation_source 'fine-focus sealed tube'
_diffrn_radiation_type MoK\a
_diffrn_radiation_wavelength 0.71073
_diffrn_reflns_av_R_equivalents 0.0206
_diffrn_reflns_av_unetI/netI 0.0143
_diffrn_reflns_Laue_measured_fraction_full 0.999
_diffrn_reflns_Laue_measured_fraction_max 0.993
_diffrn_reflns_limit_h_max 19
_diffrn_reflns_limit_h_min -19
_diffrn_reflns_limit_k_max 17
_diffrn_reflns_limit_k_min -18
_diffrn_reflns_limit_l_max 9
_diffrn_reflns_limit_l_min -18
_diffrn_reflns_number 18458
_diffrn_reflns_point_group_measured_fraction_full 0.999
_diffrn_reflns_point_group_measured_fraction_max 0.993
_diffrn_reflns_theta_full 25.242
_diffrn_reflns_theta_max 27.002
_diffrn_reflns_theta_min 1.921
_exptl_absorpt_coefficient_mu 0.070
_exptl_absorpt_correction_T_max 0.983
_exptl_absorpt_correction_T_min 0.916
_exptl_absorpt_correction_type multi-scan
_exptl_absorpt_process_details
;
? was used for absorption correction.
R(int) was 0.0416 before and 0.0195 after correction.
The Ratio of minimum to maximum transmission is 0.9314.
The \l/2 correction factor is 0.0015.
;
_exptl_crystal_colour colorless
_exptl_crystal_density_diffrn 1.234
_exptl_crystal_description block
_exptl_crystal_F_000 1312
_exptl_crystal_size_max 0.5
_exptl_crystal_size_mid 0.5
_exptl_crystal_size_min 0.25
_refine_diff_density_max 0.444
_refine_diff_density_min -0.337
_refine_diff_density_rms 0.054
_refine_ls_extinction_method none
_refine_ls_goodness_of_fit_ref 1.047
_refine_ls_hydrogen_treatment constr
_refine_ls_matrix_type full
_refine_ls_number_parameters 244
_refine_ls_number_reflns 3746
_refine_ls_number_restraints 0
_refine_ls_restrained_S_all 1.047
_refine_ls_R_factor_all 0.0660
_refine_ls_R_factor_gt 0.0576
_refine_ls_shift/su_max 0.000
_refine_ls_shift/su_mean 0.000
_refine_ls_structure_factor_coef Fsqd
_refine_ls_weighting_details 'w=1/[\s^2^(Fo^2^)+(0.0797P)^2^+1.9640P] where P=(Fo^2^+2Fc^2^)/3'
_refine_ls_weighting_scheme calc
_refine_ls_wR_factor_gt 0.1515
_refine_ls_wR_factor_ref 0.1614
_reflns_Friedel_coverage 0.000
_reflns_number_gt 3183
_reflns_number_total 3746
_reflns_threshold_expression 'I > 2\s(I)'
_cod_data_source_file c5cp07005h2.cif
_cod_data_source_block felsf
_cod_depositor_comments 'Adding full bibliography for 7223530--7223532.cif.'
_cod_database_code 7223530
_shelx_space_group_comment
;
The symmetry employed for this shelxl refinement is uniquely defined
by the following loop, which should always be used as a source of
symmetry information in preference to the above space-group names.
They are only intended as comments.
;
_shelx_estimated_absorpt_t_max 0.983
_shelx_estimated_absorpt_t_min 0.966
_olex2_refinement_description
;
1. Fixed Uiso
 At 1.2 times of:
  All C(H) groups, All C(H,H) groups
 At 1.5 times of:
  All C(H,H,H) groups, All C(H,H,H,H,H,H) groups
2. Others
 Fixed Sof: H19A(0.5) H19B(0.5) H20B(0.5) H20C(0.5) C21A(0.5) H21A(0.5)
 H21B(0.5) C21B(0.5) H21C(0.5) H21D(0.5) H22F(0.5) H22D(0.5) H22E(0.5)
 H22B(0.5) H22C(0.5) H22A(0.5)
3.a Secondary CH2 refined with riding coordinates:
 C19(H19A,H19B), C21A(H21A,H21B), C21B(H21C,H21D)
3.b Me refined with riding coordinates:
 C20(H20A,H20B,H20C), C22(H22F,H22D,H22E), C22(H22B,H22C,H22A)
3.c Aromatic/amide H refined with riding coordinates:
 C1(H1), C2(H2), C3(H3), C4(H4), C5(H5), C6(H6), C7(H7), C8(H8), C11(H11),
 C12(H12), C13(H13), C14(H14), C17(H17), C18(H18)
;
_shelx_shelxl_version_number 2014/7
_olex2_submission_special_instructions 'No special instructions were received'

loop_
_space_group_symop_operation_xyz
'x, y, z'
'-x+1/2, -y, z+1/2'
'-x, y+1/2, -z'
'x+1/2, -y+1/2, -z+1/2'
'-x, -y, -z'
'x-1/2, y, -z-1/2'
'x, -y-1/2, z'
'-x-1/2, y-1/2, z-1/2'

loop_
_atom_site_label
_atom_site_type_symbol
_atom_site_fract_x
_atom_site_fract_y
_atom_site_fract_z
_atom_site_U_iso_or_equiv
_atom_site_adp_type
_atom_site_occupancy
_atom_site_site_symmetry_order
_atom_site_calc_flag
_atom_site_refinement_flags_posn
_atom_site_refinement_flags_adp
_atom_site_refinement_flags_occupancy
_atom_site_disorder_assembly
_atom_site_disorder_group
C1 C 0.49936(12) 0.12676(15) -0.11466(12) 0.0457(5) Uani 1 1 d . . . . .
H1 H 0.5460 0.1593 -0.1407 0.055 Uiso 1 1 calc R . . . .
C2 C 0.47561(16) 0.04323(17) -0.15047(14) 0.0581(6) Uani 1 1 d . . . . .
H2 H 0.5065 0.0185 -0.2013 0.070 Uiso 1 1 calc R . . . .
C3 C 0.40802(17) -0.00449(15) -0.11356(15) 0.0585(6) Uani 1 1 d . . . . .
H3 H 0.3926 -0.0615 -0.1394 0.070 Uiso 1 1 calc R . . . .
C4B C 0.34396(9) 0.16444(10) 0.07760(10) 0.0262(3) Uani 1 1 d . . . . .
C4C C 0.35147(10) 0.11864(11) 0.17171(11) 0.0303(3) Uani 1 1 d . . . . .
C4A C 0.38529(10) 0.11395(11) -0.00271(11) 0.0312(4) Uani 1 1 d . . . . .
C4 C 0.36232(13) 0.02994(13) -0.03900(13) 0.0457(5) Uani 1 1 d . . . . .
H4 H 0.3161 -0.0033 -0.0131 0.055 Uiso 1 1 calc R . . . .
C5 C 0.30930(13) 0.04143(13) 0.20312(14) 0.0453(5) Uani 1 1 d . . . . .
H5 H 0.2700 0.0106 0.1640 0.054 Uiso 1 1 calc R . . . .
C6 C 0.32521(14) 0.00995(14) 0.29207(14) 0.0513(5) Uani 1 1 d . . . . .
H6 H 0.2960 -0.0422 0.3142 0.062 Uiso 1 1 calc R . . . .
C7 C 0.38322(13) 0.05375(13) 0.34871(12) 0.0436(4) Uani 1 1 d . . . . .
H7 H 0.3946 0.0306 0.4089 0.052 Uiso 1 1 calc R . . . .
C8B C 0.44275(12) 0.2500 0.18482(13) 0.0228(4) Uani 1 2 d S T P . .
C8A C 0.40828(9) 0.16406(10) 0.22991(10) 0.0261(3) Uani 1 1 d . . . . .
C8 C 0.42508(11) 0.13145(11) 0.31844(11) 0.0337(4) Uani 1 1 d . . . . .
H8 H 0.4646 0.1618 0.3577 0.040 Uiso 1 1 calc R . . . .
C9A C 0.47028(13) 0.2500 0.01240(14) 0.0271(4) Uani 1 2 d S T P . .
C9B C 0.45384(10) 0.16225(11) -0.03991(10) 0.0315(4) Uani 1 1 d . . . . .
C9C C 0.40021(12) 0.2500 0.08816(13) 0.0232(4) Uani 1 2 d S T P . .
C10 C 0.55320(13) 0.2500 0.06776(15) 0.0320(5) Uani 1 2 d S T P . .
C11 C 0.63654(16) 0.2500 0.03441(18) 0.0533(8) Uani 1 2 d S T P . .
H11 H 0.6473 0.2500 -0.0304 0.064 Uiso 1 2 calc RS T P . .
C12 C 0.70409(16) 0.2500 0.0972(2) 0.0638(10) Uani 1 2 d S T P . .
H12 H 0.7613 0.2500 0.0749 0.077 Uiso 1 2 calc RS T P . .
C13 C 0.68912(16) 0.2500 0.19153(19) 0.0480(7) Uani 1 2 d S T P . .
H13 H 0.7360 0.2500 0.2335 0.058 Uiso 1 2 calc RS T P . .
C14 C 0.60604(14) 0.2500 0.22551(16) 0.0336(5) Uani 1 2 d S T P . .
H14 H 0.5957 0.2500 0.2904 0.040 Uiso 1 2 calc RS T P . .
C15 C 0.53815(13) 0.2500 0.16335(14) 0.0264(4) Uani 1 2 d S T P . .
C16 C 0.25613(9) 0.20275(11) 0.05411(10) 0.0288(3) Uani 1 1 d . . . . .
C17 C 0.18227(11) 0.15523(14) 0.03075(11) 0.0397(4) Uani 1 1 d . . . . .
H17 H 0.1819 0.0908 0.0313 0.048 Uiso 1 1 calc R . . . .
C18 C 0.10923(10) 0.20309(16) 0.00663(12) 0.0472(5) Uani 1 1 d . . . . .
H18 H 0.0587 0.1712 -0.0100 0.057 Uiso 1 1 calc R . . . .
C19 C 0.3053(3) 0.2500 0.7416(3) 0.116(2) Uani 1 2 d S T P A .
H19A H 0.3327 0.3041 0.7694 0.139 Uiso 0.5 1 calc R . . . .
H19B H 0.3327 0.1959 0.7694 0.139 Uiso 0.5 1 calc R . . . .
C20 C 0.2152(3) 0.2500 0.7671(3) 0.0794(11) Uani 1 2 d S T P . .
H20A H 0.2100 0.2500 0.8349 0.119 Uiso 1 2 calc RS T P . .
H20B H 0.1876 0.3043 0.7419 0.119 Uiso 0.5 1 calc R . . . .
H20C H 0.1876 0.1957 0.7419 0.119 Uiso 0.5 1 calc R . . . .
C21A C 0.3255(5) 0.1644(4) 0.5980(4) 0.093(2) Uani 0.5 1 d . . . A -1
H21A H 0.3291 0.1761 0.5306 0.111 Uiso 0.5 1 calc R . . A -1
H21B H 0.2695 0.1350 0.6093 0.111 Uiso 0.5 1 calc R . . A -1
C21B C 0.3987(4) 0.1945(4) 0.6186(6) 0.096(2) Uani 0.5 1 d . . . A -2
H21C H 0.4174 0.2123 0.5556 0.116 Uiso 0.5 1 calc R . . A -2
H21D H 0.4453 0.2112 0.6618 0.116 Uiso 0.5 1 calc R . . A -2
C22 C 0.3908(2) 0.0983(2) 0.6199(3) 0.0901(9) Uani 1 1 d . . . . .
H22F H 0.3819 0.0437 0.5823 0.135 Uiso 0.5 1 calc R . . A -1
H22D H 0.4473 0.1239 0.6065 0.135 Uiso 0.5 1 calc R . . A -1
H22E H 0.3873 0.0825 0.6858 0.135 Uiso 0.5 1 calc R . . A -1
H22B H 0.4456 0.0708 0.6027 0.135 Uiso 0.5 1 calc R . . A -2
H22C H 0.3746 0.0784 0.6824 0.135 Uiso 0.5 1 calc R . . A -2
H22A H 0.3466 0.0795 0.5756 0.135 Uiso 0.5 1 calc R . . A -2
N1 N 0.32306(19) 0.2500 0.6426(2) 0.0656(7) Uani 1 2 d S T P . .

loop_
_atom_site_aniso_label
_atom_site_aniso_U_11
_atom_site_aniso_U_22
_atom_site_aniso_U_33
_atom_site_aniso_U_23
_atom_site_aniso_U_13
_atom_site_aniso_U_12
C1 0.0399(10) 0.0674(13) 0.0298(8) -0.0090(8) -0.0018(7) 0.0210(9)
C2 0.0655(14) 0.0698(14) 0.0391(10) -0.0237(10) -0.0126(10) 0.0371(12)
C3 0.0788(15) 0.0442(11) 0.0524(11) -0.0245(9) -0.0257(11) 0.0243(11)
C4B 0.0254(7) 0.0259(7) 0.0271(7) -0.0003(6) -0.0022(5) -0.0030(5)
C4C 0.0291(7) 0.0297(8) 0.0322(8) 0.0032(6) -0.0010(6) -0.0018(6)
C4A 0.0334(8) 0.0315(8) 0.0287(7) -0.0041(6) -0.0078(6) 0.0061(6)
C4 0.0561(11) 0.0340(9) 0.0470(10) -0.0091(8) -0.0155(9) 0.0036(8)
C5 0.0492(10) 0.0399(10) 0.0469(10) 0.0096(8) -0.0086(8) -0.0169(8)
C6 0.0587(12) 0.0438(10) 0.0513(11) 0.0187(9) -0.0019(9) -0.0174(9)
C7 0.0516(10) 0.0450(10) 0.0340(8) 0.0139(7) 0.0010(8) -0.0033(8)
C8B 0.0212(9) 0.0260(10) 0.0210(9) 0.000 -0.0013(7) 0.000
C8A 0.0249(7) 0.0272(7) 0.0261(7) 0.0015(5) 0.0024(5) 0.0019(5)
C8 0.0374(8) 0.0359(8) 0.0277(7) 0.0030(6) 0.0002(6) -0.0008(7)
C9A 0.0210(9) 0.0380(11) 0.0224(9) 0.000 0.0016(8) 0.000
C9B 0.0293(7) 0.0409(9) 0.0242(7) -0.0046(6) -0.0049(6) 0.0098(6)
C9C 0.0206(9) 0.0265(10) 0.0224(9) 0.000 -0.0008(7) 0.000
C10 0.0220(10) 0.0468(13) 0.0273(10) 0.000 -0.0002(8) 0.000
C11 0.0248(12) 0.104(3) 0.0309(12) 0.000 0.0027(10) 0.000
C12 0.0188(11) 0.128(3) 0.0447(15) 0.000 0.0024(11) 0.000
C13 0.0249(11) 0.080(2) 0.0393(13) 0.000 -0.0088(10) 0.000
C14 0.0278(11) 0.0436(13) 0.0293(11) 0.000 -0.0035(9) 0.000
C15 0.0219(9) 0.0303(10) 0.0269(10) 0.000 -0.0003(8) 0.000
C16 0.0230(7) 0.0391(8) 0.0244(7) 0.0014(6) -0.0003(5) -0.0032(6)
C17 0.0318(8) 0.0542(11) 0.0331(8) 0.0015(8) -0.0034(7) -0.0128(8)
C18 0.0235(8) 0.0843(14) 0.0339(8) 0.0011(9) -0.0037(6) -0.0114(8)
C19 0.075(3) 0.205(6) 0.068(3) 0.000 -0.005(2) 0.000
C20 0.093(3) 0.074(2) 0.071(2) 0.000 0.025(2) 0.000
C21A 0.137(6) 0.064(3) 0.077(4) 0.014(3) -0.048(4) -0.017(4)
C21B 0.063(3) 0.065(3) 0.161(7) 0.003(4) 0.019(4) -0.002(3)
C22 0.086(2) 0.0778(19) 0.107(2) 0.0048(18) 0.0037(18) -0.0021(16)
N1 0.0594(16) 0.0768(19) 0.0605(16) 0.000 0.0131(14) 0.000

loop_
_atom_type_symbol
_atom_type_description
_atom_type_scat_dispersion_real
_atom_type_scat_dispersion_imag
_atom_type_scat_source
C C 0.0033 0.0016 'International Tables Vol C Tables 4.2.6.8 and 6.1.1.4'
H H 0.0000 0.0000 'International Tables Vol C Tables 4.2.6.8 and 6.1.1.4'
N N 0.0061 0.0033 'International Tables Vol C Tables 4.2.6.8 and 6.1.1.4'

loop_
_geom_angle_atom_site_label_1
_geom_angle_atom_site_label_2
_geom_angle_atom_site_label_3
_geom_angle
_geom_angle_site_symmetry_1
_geom_angle_site_symmetry_3
C2 C1 H1 120.5 . .
C2 C1 C9B 119.0(2) . .
C9B C1 H1 120.5 . .
C1 C2 H2 119.5 . .
C3 C2 C1 121.05(18) . .
C3 C2 H2 119.5 . .
C2 C3 H3 119.7 . .
C2 C3 C4 120.52(19) . .
C4 C3 H3 119.7 . .
C4C C4B C4A 115.43(13) . .
C4C C4B C9C 103.35(12) . .
C4C C4B C16 115.65(12) . .
C4A C4B C9C 103.48(12) . .
C4A C4B C16 113.28(12) . .
C16 C4B C9C 103.41(12) . .
C5 C4C C4B 128.14(15) . .
C5 C4C C8A 119.95(15) . .
C8A C4C C4B 111.91(13) . .
C4 C4A C4B 127.76(16) . .
C4 C4A C9B 120.55(16) . .
C9B C4A C4B 111.68(13) . .
C3 C4 C4A 119.0(2) . .
C3 C4 H4 120.5 . .
C4A C4 H4 120.5 . .
C4C C5 H5 120.3 . .
C6 C5 C4C 119.35(17) . .
C6 C5 H5 120.3 . .
C5 C6 H6 119.7 . .
C7 C6 C5 120.56(17) . .
C7 C6 H6 119.7 . .
C6 C7 H7 119.7 . .
C6 C7 C8 120.60(16) . .
C8 C7 H7 119.7 . .
C8A C8B C8A 112.64(16) 7_565 .
C8A C8B C9C 103.47(11) . .
C8A C8B C9C 103.47(11) 7_565 .
C8A C8B C15 115.67(10) 7_565 .
C8A C8B C15 115.67(10) . .
C15 C8B C9C 103.78(15) . .
C4C C8A C8B 111.62(13) . .
C8 C8A C4C 120.50(14) . .
C8 C8A C8B 127.84(15) . .
C7 C8 H8 120.5 . .
C8A C8 C7 119.01(16) . .
C8A C8 H8 120.5 . .
C9B C9A C9B 116.74(17) . 7_565
C9B C9A C9C 103.34(11) 7_565 .
C9B C9A C9C 103.34(11) . .
C9B C9A C10 113.85(10) 7_565 .
C9B C9A C10 113.85(10) . .
C10 C9A C9C 103.45(16) . .
C1 C9B C4A 119.88(17) . .
C1 C9B C9A 128.12(17) . .
C4A C9B C9A 111.96(14) . .
C4B C9C C4B 109.46(16) 7_565 .
C4B C9C C9A 109.47(11) . .
C4B C9C C9A 109.47(11) 7_565 .
C8B C9C C4B 109.51(10) . 7_565
C8B C9C C4B 109.51(10) . .
C8B C9C C9A 109.41(15) . .
C11 C10 C9A 128.1(2) . .
C11 C10 C15 119.9(2) . .
C15 C10 C9A 111.94(18) . .
C10 C11 H11 120.4 . .
C10 C11 C12 119.1(2) . .
C12 C11 H11 120.4 . .
C11 C12 H12 119.6 . .
C13 C12 C11 120.9(2) . .
C13 C12 H12 119.6 . .
C12 C13 H13 119.8 . .
C12 C13 C14 120.4(2) . .
C14 C13 H13 119.8 . .
C13 C14 H14 120.4 . .
C13 C14 C15 119.1(2) . .
C15 C14 H14 120.4 . .
C10 C15 C8B 111.41(17) . .
C14 C15 C8B 128.09(19) . .
C14 C15 C10 120.50(19) . .
C16 C16 C4B 111.77(8) 7_565 .
C17 C16 C4B 127.95(15) . .
C17 C16 C16 120.23(11) . 7_565
C16 C17 H17 120.4 . .
C18 C17 C16 119.17(18) . .
C18 C17 H17 120.4 . .
C17 C18 H18 119.7 . .
C18 C18 C17 120.60(12) 7_565 .
C18 C18 H18 119.7 7_565 .
H19A C19 H19B 107.4 . .
C20 C19 H19A 108.4 . .
C20 C19 H19B 108.4 . .
N1 C19 H19A 108.4 . .
N1 C19 H19B 108.4 . .
N1 C19 C20 115.6(4) . .
C19 C20 H20A 109.5 . .
C19 C20 H20B 109.5 . .
C19 C20 H20C 109.5 . .
H20A C20 H20B 109.5 . .
H20A C20 H20C 109.5 . .
H20B C20 H20C 109.5 . .
H21A C21A H21B 106.7 . .
C22 C21A H21A 107.0 . .
C22 C21A H21B 107.0 . .
N1 C21A H21A 107.0 . .
N1 C21A H21B 107.0 . .
N1 C21A C22 121.4(5) . .
H21C C21B H21D 107.1 . .
C22 C21B H21C 107.7 . .
C22 C21B H21D 107.7 . .
C22 C21B N1 118.6(4) . .
N1 C21B H21C 107.7 . .
N1 C21B H21D 107.7 . .
C21A C22 H22F 109.5 . .
C21A C22 H22D 109.5 . .
C21A C22 H22E 109.5 . .
C21B C22 H22B 109.5 . .
C21B C22 H22C 109.5 . .
C21B C22 H22A 109.5 . .
H22F C22 H22D 109.5 . .
H22F C22 H22E 109.5 . .
H22D C22 H22E 109.5 . .
H22B C22 H22C 109.5 . .
H22B C22 H22A 109.5 . .
H22C C22 H22A 109.5 . .
C19 N1 C21B 112.4(4) . .
C21A N1 C19 116.7(3) . .

loop_
_geom_bond_atom_site_label_1
_geom_bond_atom_site_label_2
_geom_bond_distance
_geom_bond_site_symmetry_2
C1 H1 0.9500 .
C1 C2 1.386(3) .
C1 C9B 1.394(2) .
C2 H2 0.9500 .
C2 C3 1.377(4) .
C3 H3 0.9500 .
C3 C4 1.387(3) .
C4B C4C 1.520(2) .
C4B C4A 1.521(2) .
C4B C9C 1.5455(18) .
C4B C16 1.523(2) .
C4C C5 1.391(2) .
C4C C8A 1.393(2) .
C4A C4 1.392(2) .
C4A C9B 1.394(2) .
C4 H4 0.9500 .
C5 H5 0.9500 .
C5 C6 1.387(3) .
C6 H6 0.9500 .
C6 C7 1.381(3) .
C7 H7 0.9500 .
C7 C8 1.390(2) .
C8B C8A 1.5229(18) 7_565
C8B C8A 1.5230(18) .
C8B C9C 1.544(3) .
C8B C15 1.523(3) .
C8A C8 1.389(2) .
C8 H8 0.9500 .
C9A C9B 1.5198(19) .
C9A C9B 1.5198(19) 7_565
C9A C9C 1.547(3) .
C9A C10 1.522(3) .
C9C C4B 1.5454(18) 7_565
C10 C11 1.389(3) .
C10 C15 1.398(3) .
C11 H11 0.9500 .
C11 C12 1.391(4) .
C12 H12 0.9500 .
C12 C13 1.380(4) .
C13 H13 0.9500 .
C13 C14 1.388(3) .
C14 H14 0.9500 .
C14 C15 1.389(3) .
C16 C16 1.394(3) 7_565
C16 C17 1.392(2) .
C17 H17 0.9500 .
C17 C18 1.387(3) .
C18 C18 1.384(5) 7_565
C18 H18 0.9500 .
C19 H19A 0.9900 .
C19 H19B 0.9900 .
C19 C20 1.456(6) .
C19 N1 1.454(5) .
C20 H20A 0.9800 .
C20 H20B 0.9800 .
C20 H20C 0.9800 .
C21A H21A 0.9900 .
C21A H21B 0.9900 .
C21A C22 1.446(7) .
C21A N1 1.417(6) .
C21B H21C 0.9900 .
C21B H21D 0.9900 .
C21B C22 1.424(7) .
C21B N1 1.479(6) .
C22 H22F 0.9800 .
C22 H22D 0.9800 .
C22 H22E 0.9800 .
C22 H22B 0.9800 .
C22 H22C 0.9800 .
C22 H22A 0.9800 .

loop_
_geom_torsion_atom_site_label_1
_geom_torsion_atom_site_label_2
_geom_torsion_atom_site_label_3
_geom_torsion_atom_site_label_4
_geom_torsion
_geom_torsion_site_symmetry_1
_geom_torsion_site_symmetry_4
C1 C2 C3 C4 -0.4(3) . .
C2 C1 C9B C4A -0.3(2) . .
C2 C1 C9B C9A 177.55(16) . .
C2 C3 C4 C4A 0.7(3) . .
C4B C4C C5 C6 179.83(18) . .
C4B C4C C8A C8B 3.42(18) . .
C4B C4C C8A C8 -178.69(14) . .
C4B C4A C4 C3 179.48(16) . .
C4B C4A C9B C1 -179.61(14) . .
C4B C4A C9B C9A 2.19(18) . .
C4B C16 C17 C18 -176.50(15) . .
C4C C4B C4A C4 64.9(2) . .
C4C C4B C4A C9B -114.83(15) . .
C4C C4B C9C C4B -117.08(13) . 7_565
C4C C4B C9C C8B 2.98(16) . .
C4C C4B C9C C9A 122.93(14) . .
C4C C4B C16 C16 109.81(11) . 7_565
C4C C4B C16 C17 -72.8(2) . .
C4C C5 C6 C7 -1.0(3) . .
C4C C8A C8 C7 -1.1(2) . .
C4A C4B C4C C5 -72.3(2) . .
C4A C4B C4C C8A 108.29(15) . .
C4A C4B C9C C4B 122.20(13) . 7_565
C4A C4B C9C C8B -117.73(14) . .
C4A C4B C9C C9A 2.22(16) . .
C4A C4B C16 C16 -113.70(11) . 7_565
C4A C4B C16 C17 63.7(2) . .
C4 C4A C9B C1 0.6(2) . .
C4 C4A C9B C9A -177.55(14) . .
C5 C4C C8A C8B -176.08(15) . .
C5 C4C C8A C8 1.8(2) . .
C5 C6 C7 C8 1.6(3) . .
C6 C7 C8 C8A -0.6(3) . .
C8B C8A C8 C7 176.37(16) . .
C8A C4C C5 C6 -0.7(3) . .
C8A C8B C8A C4C 109.74(16) 7_565 .
C8A C8B C8A C8 -67.9(2) 7_565 .
C8A C8B C9C C4B 118.86(12) . 7_565
C8A C8B C9C C4B -118.86(12) 7_565 .
C8A C8B C9C C4B -1.18(16) . .
C8A C8B C9C C4B 1.18(16) 7_565 7_565
C8A C8B C9C C9A 121.16(10) 7_565 .
C8A C8B C9C C9A -121.16(10) . .
C8A C8B C15 C10 112.58(13) . .
C8A C8B C15 C10 -112.58(13) 7_565 .
C8A C8B C15 C14 -67.42(13) . .
C8A C8B C15 C14 67.42(13) 7_565 .
C9A C10 C11 C12 180.0 . .
C9A C10 C15 C8B 0.0 . .
C9A C10 C15 C14 180.000(0) . .
C9B C1 C2 C3 0.2(3) . .
C9B C4A C4 C3 -0.8(3) . .
C9B C9A C9B C1 68.7(3) 7_565 .
C9B C9A C9B C4A -113.31(17) 7_565 .
C9B C9A C9C C4B -1.06(17) . .
C9B C9A C9C C4B 121.05(12) 7_565 .
C9B C9A C9C C4B 1.06(17) 7_565 7_565
C9B C9A C9C C4B -121.05(12) . 7_565
C9B C9A C9C C8B -118.94(10) 7_565 .
C9B C9A C9C C8B 118.95(10) . .
C9B C9A C10 C11 68.58(13) . .
C9B C9A C10 C11 -68.58(13) 7_565 .
C9B C9A C10 C15 111.42(13) 7_565 .
C9B C9A C10 C15 -111.42(13) . .
C9C C4B C4C C5 175.54(17) . .
C9C C4B C4C C8A -3.92(17) . .
C9C C4B C4A C4 177.02(16) . .
C9C C4B C4A C9B -2.70(16) . .
C9C C4B C16 C16 -2.39(12) . 7_565
C9C C4B C16 C17 174.97(15) . .
C9C C8B C8A C4C -1.33(17) . .
C9C C8B C8A C8 -179.02(15) . .
C9C C8B C15 C10 0.000(0) . .
C9C C8B C15 C14 180.000(0) . .
C9C C9A C9B C1 -178.68(16) . .
C9C C9A C9B C4A -0.66(18) . .
C9C C9A C10 C11 180.0 . .
C9C C9A C10 C15 0.000(0) . .
C10 C9A C9B C1 -67.2(2) . .
C10 C9A C9B C4A 110.82(17) . .
C10 C9A C9C C4B 120.01(11) . 7_565
C10 C9A C9C C4B -120.01(11) . .
C10 C9A C9C C8B 0.0 . .
C10 C11 C12 C13 0.000(0) . .
C11 C10 C15 C8B 180.0 . .
C11 C10 C15 C14 0.000(0) . .
C11 C12 C13 C14 0.000(0) . .
C12 C13 C14 C15 0.000(0) . .
C13 C14 C15 C8B 180.000(0) . .
C13 C14 C15 C10 0.000(0) . .
C15 C8B C8A C4C -114.09(17) . .
C15 C8B C8A C8 68.2(2) . .
C15 C8B C9C C4B 119.98(11) . .
C15 C8B C9C C4B -119.98(11) . 7_565
C15 C8B C9C C9A 0.0 . .
C15 C10 C11 C12 0.000(0) . .
C16 C4B C4C C5 63.3(2) . .
C16 C4B C4C C8A -116.16(15) . .
C16 C4B C4A C4 -71.7(2) . .
C16 C4B C4A C9B 108.58(15) . .
C16 C4B C9C C4B 3.85(19) . 7_565
C16 C4B C9C C8B 123.91(13) . .
C16 C4B C9C C9A -116.14(13) . .
C16 C16 C17 C18 0.67(19) 7_565 .
C16 C17 C18 C18 -0.67(19) . 7_565
C20 C19 N1 C21A -86.2(4) . .
C20 C19 N1 C21B -143.2(3) . .
C22 C21A N1 C19 -65.7(8) . .
C22 C21B N1 C19 74.8(7) . .
